data_4333911
loop_
_publ_author_name
'Carla Bazzicalupi'
'Antonio Bianchi'
'Claudia Giorgi'
'Paola Gratteri'
'Palma Mariani'
'Barbara Valtancoli'

_publ_contact_author_address
;Department of Chemistry
University of Florence
Via della Lastruccia 3
50019 Sesto Fiorentino
Florence
Italy
;
_publ_contact_author_email antonio.bianchi@unifi.it
_publ_contact_author_name 'Prof. Antonio Bianchi'
_publ_section_title
;
 Metal Ion Binding by a G-2 Poly(ethylene imine) Dendrimer. Ion-Directed
 Self-Assembling of Hierarchical Mono- and Two-Dimensional Nanostructured
 Materials
;
_journal_name_full 'Inorganic Chemistry'
_journal_page_first 2125
_journal_page_last 2137
_journal_paper_doi 10.1021/ic3025292
_journal_volume 52
_journal_year 2013
_chemical_formula_moiety '(C36 H108 N20 Ni3),(Cl O4)6, (H2 O)6'
_chemical_formula_sum 'C36 H108 Cl6 N20 Ni3 O30'
_chemical_formula_weight 1690.26
_chemical_name_systematic
;
 ?
;
_space_group_IT_number 2
_symmetry_cell_setting triclinic
_symmetry_space_group_name_Hall '-P 1'
_symmetry_space_group_name_H-M 'P -1'
_atom_sites_solution_hydrogens geom
_atom_sites_solution_primary direct
_atom_sites_solution_secondary difmap
_audit_creation_method SHELXL-97
_cell_angle_alpha 91.827(7)
_cell_angle_beta 99.485(7)
_cell_angle_gamma 114.993(8)
_cell_formula_units_Z 1
_cell_length_a 8.7877(7)
_cell_length_b 9.3837(8)
_cell_length_c 23.279(2)
_cell_measurement_temperature 298
_cell_volume 1705.0(3)
_computing_cell_refinement
;
CrysAlis RED, Oxford Diffraction Ltd.,
Version 1.171.32.5 (release 08-05-2007 CrysAlis171 .NET)
(compiled May  8 2007,13:10:02)
;
_computing_data_collection
;
CrysAlis CCD, Oxford Diffraction Ltd.,
Version 1.171.32.5 (release 08-05-2007 CrysAlis171 .NET)
(compiled May  8 2007,13:10:02)
;
_computing_data_reduction
;
CrysAlis RED, Oxford Diffraction Ltd.,
Version 1.171.32.5 (release 08-05-2007 CrysAlis171 .NET)
(compiled May  8 2007,13:10:02)
;
_computing_molecular_graphics 'ORTEP3 Ver. 1.01\b (Farrugia, 1997)'
_computing_publication_material 'PARST93 (Nardelli, 1993)'
_computing_structure_refinement 'SHELXL-97 (Sheldrick, 1997)'
_computing_structure_solution 'SIR97 (Altomare 1997)'
_diffrn_ambient_temperature 298
_diffrn_detector_area_resol_mean 16.4547
_diffrn_measured_fraction_theta_full 0.993
_diffrn_measured_fraction_theta_max 0.993
_diffrn_measurement_device_type CCD
_diffrn_measurement_method 'omega scan'
_diffrn_radiation_monochromator graphite
_diffrn_radiation_source 'Enhance (Mo) x-ray Source'
_diffrn_radiation_type MoK\a
_diffrn_radiation_wavelength 0.71073
_diffrn_reflns_av_R_equivalents 0.0996
_diffrn_reflns_av_sigmaI/netI 0.2593
_diffrn_reflns_limit_h_max 9
_diffrn_reflns_limit_h_min -9
_diffrn_reflns_limit_k_max 9
_diffrn_reflns_limit_k_min -10
_diffrn_reflns_limit_l_max 25
_diffrn_reflns_limit_l_min -19
_diffrn_reflns_number 9692
_diffrn_reflns_theta_full 23.25
_diffrn_reflns_theta_max 23.25
_diffrn_reflns_theta_min 4.25
_diffrn_standards_interval_count infinity
_diffrn_standards_interval_time infinity
_diffrn_standards_number 0
_exptl_absorpt_coefficient_mu 1.151
_exptl_absorpt_correction_T_max 0.97
_exptl_absorpt_correction_T_min 0.89
_exptl_absorpt_correction_type multi-scan
_exptl_absorpt_process_details
;
CrysAlis RED, Oxford Diffraction Ltd.,
Version 1.171.32.29 (release 10-06-2008 CrysAlis171 .NET)
(compiled Jun 10 2008,16:49:55)
empirical absorption correction using spherical harmonics,
 implemented in SCALE3 ABSPACK scaling algorithm.
;
_exptl_crystal_colour mauve
_exptl_crystal_density_diffrn 1.646
_exptl_crystal_description prismatic
_exptl_crystal_F_000 890
_exptl_crystal_size_max 0.2
_exptl_crystal_size_mid 0.2
_exptl_crystal_size_min 0.1
_refine_diff_density_max 0.941
_refine_diff_density_min -0.652
_refine_diff_density_rms 0.116
_refine_ls_extinction_method none
_refine_ls_goodness_of_fit_ref 0.842
_refine_ls_hydrogen_treatment constr
_refine_ls_matrix_type full
_refine_ls_number_parameters 412
_refine_ls_number_reflns 4862
_refine_ls_number_restraints 12
_refine_ls_restrained_S_all 0.844
_refine_ls_R_factor_all 0.1822
_refine_ls_R_factor_gt 0.0795
_refine_ls_shift/su_max 0.000
_refine_ls_shift/su_mean 0.000
_refine_ls_structure_factor_coef Fsqd
_refine_ls_weighting_details 'calc w=1/[\s^2^(Fo^2^)+(0.0875P)^2^+0.0000P] where P=(Fo^2^+2Fc^2^)/3'
_refine_ls_weighting_scheme calc
_refine_ls_wR_factor_gt 0.1777
_refine_ls_wR_factor_ref 0.2071
_reflns_number_gt 1878
_reflns_number_total 4862
_reflns_threshold_expression >2sigma(I)
_cod_data_source_file ic3025292_si_001_2.cif
_cod_data_source_block '[Ni3L2](ClO4)6.6H2O'
_cod_original_cell_volume 1705.0(2)
_cod_database_code 4333911

loop_
_symmetry_equiv_pos_as_xyz
'x, y, z'
'-x, -y, -z'

loop_
_atom_site_label
_atom_site_type_symbol
_atom_site_fract_x
_atom_site_fract_y
_atom_site_fract_z
_atom_site_U_iso_or_equiv
_atom_site_adp_type
_atom_site_occupancy
_atom_site_symmetry_multiplicity
_atom_site_calc_flag
_atom_site_refinement_flags
Ni1 Ni 0.5000 0.0000 0.0000 0.0361(6) Uani 1 2 d S
Ni2 Ni 0.93824(16) 0.12334(16) 0.31594(6) 0.0327(5) Uani 1 1 d .
N1 N 0.7973(10) 0.1658(10) 0.2358(4) 0.034(2) Uani 1 1 d .
C1 C 0.7959(13) 0.0763(12) 0.1824(5) 0.040(3) Uani 1 1 d .
H1A H 0.7552 -0.0344 0.1886 0.048 Uiso 1 1 calc R
H1B H 0.9127 0.1132 0.1765 0.048 Uiso 1 1 calc R
C2 C 0.6868(14) 0.0887(13) 0.1269(5) 0.046(3) Uani 1 1 d .
H2A H 0.5697 0.0511 0.1325 0.055 Uiso 1 1 calc R
H2B H 0.7270 0.1992 0.1205 0.055 Uiso 1 1 calc R
C3 C 0.6199(13) 0.1159(14) 0.2463(5) 0.047(3) Uani 1 1 d .
H3A H 0.5502 0.0070 0.2293 0.057 Uiso 1 1 calc R
H3B H 0.5715 0.1809 0.2263 0.057 Uiso 1 1 calc R
C4 C 0.6113(13) 0.1290(14) 0.3110(5) 0.046(3) Uani 1 1 d .
H4A H 0.6651 0.2395 0.3270 0.055 Uiso 1 1 calc R
H4B H 0.4926 0.0841 0.3153 0.055 Uiso 1 1 calc R
C5 C 0.8806(14) 0.3367(12) 0.2303(5) 0.043(3) Uani 1 1 d .
H5A H 0.7977 0.3652 0.2070 0.052 Uiso 1 1 calc R
H5B H 0.9727 0.3569 0.2092 0.052 Uiso 1 1 calc R
C6 C 0.9531(14) 0.4431(12) 0.2879(5) 0.041(3) Uani 1 1 d .
H6A H 1.0173 0.5516 0.2806 0.049 Uiso 1 1 calc R
H6B H 0.8601 0.4387 0.3062 0.049 Uiso 1 1 calc R
N2 N 0.6877(11) -0.0009(11) 0.0741(4) 0.042(3) Uani 1 1 d .
N3 N 0.6990(10) 0.0444(10) 0.3432(4) 0.033(2) Uani 1 1 d .
N4 N 1.0657(11) 0.3938(10) 0.3275(4) 0.039(2) Uani 1 1 d .
C7 C 0.8570(14) 0.0680(18) 0.0569(5) 0.077(5) Uani 1 1 d U
H7A H 0.9330 0.1590 0.0849 0.092 Uiso 1 1 calc R
H7B H 0.9031 -0.0095 0.0602 0.092 Uiso 1 1 calc R
C8 C 0.8614(17) 0.1150(19) 0.0014(7) 0.092(5) Uani 1 1 d U
H8A H 0.9238 0.0676 -0.0164 0.111 Uiso 1 1 calc R
H8B H 0.9324 0.2283 0.0068 0.111 Uiso 1 1 calc R
N5 N 0.7158(11) 0.0890(10) -0.0413(4) 0.048(3) Uani 1 1 d .
H5C H 0.7026 0.0187 -0.0711 0.058 Uiso 1 1 calc R
H5D H 0.7273 0.1801 -0.0556 0.058 Uiso 1 1 calc R
C9 C 0.6281(14) -0.1684(13) 0.0827(5) 0.053(4) Uani 1 1 d .
H9A H 0.5314 -0.1998 0.1023 0.063 Uiso 1 1 calc R
H9B H 0.7189 -0.1824 0.1081 0.063 Uiso 1 1 calc R
C10 C 0.5748(14) -0.2757(14) 0.0254(5) 0.055(4) Uani 1 1 d .
H10A H 0.6763 -0.2646 0.0110 0.067 Uiso 1 1 calc R
H10B H 0.5146 -0.3850 0.0326 0.067 Uiso 1 1 calc R
N6 N 0.4656(10) -0.2380(10) -0.0186(4) 0.041(3) Uani 1 1 d .
H6C H 0.3555 -0.3054 -0.0197 0.050 Uiso 1 1 calc R
H6D H 0.4901 -0.2498 -0.0539 0.050 Uiso 1 1 calc R
C11 C 0.5951(12) -0.1346(12) 0.3291(5) 0.040(3) Uani 1 1 d .
H11A H 0.4761 -0.1579 0.3146 0.048 Uiso 1 1 calc R
H11B H 0.6011 -0.1837 0.3649 0.048 Uiso 1 1 calc R
C12 C 0.6569(13) -0.2074(12) 0.2837(5) 0.044(3) Uani 1 1 d .
H12A H 0.6164 -0.3201 0.2861 0.053 Uiso 1 1 calc R
H12B H 0.6121 -0.1925 0.2445 0.053 Uiso 1 1 calc R
N7 N 0.8471(9) -0.1290(9) 0.2954(4) 0.039(2) Uani 1 1 d .
H7D H 0.8848 -0.1482 0.2637 0.047 Uiso 1 1 calc R
H7C H 0.8883 -0.1684 0.3257 0.047 Uiso 1 1 calc R
C13 C 0.7359(13) 0.0851(13) 0.4061(5) 0.044(3) Uani 1 1 d .
H13A H 0.6332 0.0291 0.4216 0.052 Uiso 1 1 calc R
H13B H 0.7723 0.1977 0.4149 0.052 Uiso 1 1 calc R
C14 C 0.8735(13) 0.0420(13) 0.4344(5) 0.042(3) Uani 1 1 d .
H14A H 0.8321 -0.0721 0.4303 0.050 Uiso 1 1 calc R
H14B H 0.9066 0.0798 0.4759 0.050 Uiso 1 1 calc R
N8 N 1.0244(10) 0.1162(10) 0.4054(4) 0.038(2) Uani 1 1 d .
H8C H 1.0857 0.0595 0.4090 0.046 Uiso 1 1 calc R
H8D H 1.0924 0.2150 0.4229 0.046 Uiso 1 1 calc R
C15 C 1.2351(14) 0.4390(14) 0.3074(5) 0.050(3) Uani 1 1 d .
H15A H 1.2183 0.4446 0.2654 0.060 Uiso 1 1 calc R
H15B H 1.3177 0.5425 0.3267 0.060 Uiso 1 1 calc R
C16 C 1.3026(14) 0.3196(13) 0.3217(6) 0.057(4) Uani 1 1 d .
H16A H 1.4088 0.3475 0.3079 0.068 Uiso 1 1 calc R
H16B H 1.3253 0.3174 0.3638 0.068 Uiso 1 1 calc R
N9 N 1.1739(10) 0.1629(9) 0.2929(4) 0.045(3) Uani 1 1 d .
H9C H 1.2054 0.0873 0.3049 0.054 Uiso 1 1 calc R
H9D H 1.1642 0.1601 0.2538 0.054 Uiso 1 1 calc R
C17 C 1.1063(15) 0.4758(12) 0.3869(5) 0.045(3) Uani 1 1 d .
H17A H 1.1945 0.4544 0.4105 0.054 Uiso 1 1 calc R
H17B H 1.0050 0.4303 0.4040 0.054 Uiso 1 1 calc R
C18 C 1.1682(14) 0.6587(13) 0.3913(5) 0.055(4) Uani 1 1 d .
H18A H 1.2635 0.7046 0.3712 0.066 Uiso 1 1 calc R
H18B H 1.0761 0.6812 0.3714 0.066 Uiso 1 1 calc R
N10 N 1.2221(16) 0.7341(12) 0.4520(5) 0.090(4) Uani 1 1 d .
H10C H 1.3092 0.7123 0.4697 0.134 Uiso 1 1 d .
H10D H 1.1360 0.6911 0.4705 0.134 Uiso 1 1 d .
Cl1 Cl 1.1244(4) -0.1880(4) 0.19386(14) 0.0443(8) Uani 1 1 d .
O11 O 1.1829(9) -0.1578(9) 0.2565(3) 0.059(2) Uani 1 1 d .
O12 O 1.1624(16) -0.0396(16) 0.1687(6) 0.075(2) Uani 0.70 1 d P
O14 O 1.2080(16) -0.2581(17) 0.1695(6) 0.075(2) Uani 0.70 1 d P
O13 O 0.9466(16) -0.2790(16) 0.1811(6) 0.075(2) Uani 0.70 1 d P
O14' O 1.021(4) -0.115(4) 0.1803(13) 0.075(2) Uani 0.30 1 d P
O12' O 1.046(4) -0.359(4) 0.1753(13) 0.075(2) Uani 0.30 1 d P
O13' O 1.275(4) -0.124(4) 0.1671(13) 0.075(2) Uani 0.30 1 d P
Cl2 Cl 0.7005(5) 0.5596(5) 0.43430(17) 0.0711(11) Uani 1 1 d .
O21 O 0.8365(12) 0.6362(10) 0.4816(4) 0.094(4) Uani 1 1 d .
O22 O 0.5676(12) 0.6081(12) 0.4371(5) 0.094(3) Uani 1 1 d .
O23 O 0.6353(14) 0.3916(11) 0.4352(5) 0.111(4) Uani 1 1 d .
O24 O 0.7564(12) 0.5954(12) 0.3811(4) 0.094(3) Uani 1 1 d .
Cl3 Cl 0.3718(7) 0.3671(6) 0.14750(19) 0.0889(16) Uani 1 1 d .
O31 O 0.227(2) 0.3154(18) 0.1665(6) 0.174(3) Uani 1 1 d .
O33 O 0.426(2) 0.2610(18) 0.1313(6) 0.174(3) Uani 1 1 d .
O32 O 0.481(4) 0.397(3) 0.2139(14) 0.174(3) Uani 0.50 1 d P
O34 O 0.453(2) 0.506(2) 0.1399(6) 0.174(3) Uani 1 1 d .
O32' O 0.272(4) 0.329(4) 0.0805(14) 0.174(3) Uani 0.50 1 d P
OW1 O 1.3128(10) 1.0329(10) 0.4168(4) 0.076(3) Uani 1 1 d .
OW2 O 0.1683(13) 0.5568(10) 0.0520(5) 0.114(4) Uani 1 1 d .
OW3 O 0.8613(14) -0.4708(13) 0.0686(5) 0.131(5) Uani 1 1 d .

loop_
_atom_site_aniso_label
_atom_site_aniso_U_11
_atom_site_aniso_U_22
_atom_site_aniso_U_33
_atom_site_aniso_U_23
_atom_site_aniso_U_13
_atom_site_aniso_U_12
Ni1 0.0296(12) 0.0467(13) 0.0203(13) -0.0067(10) 0.0055(10) 0.0059(10)
Ni2 0.0286(8) 0.0428(9) 0.0224(9) 0.0007(7) 0.0031(7) 0.0123(7)
N1 0.028(5) 0.048(6) 0.014(5) -0.003(4) 0.001(4) 0.006(5)
C1 0.037(7) 0.041(7) 0.025(7) 0.002(6) 0.000(6) 0.005(6)
C2 0.045(7) 0.051(7) 0.026(7) -0.014(6) 0.002(6) 0.009(6)
C3 0.035(7) 0.068(8) 0.033(8) 0.010(6) 0.005(6) 0.018(6)
C4 0.024(6) 0.064(8) 0.043(8) 0.011(7) 0.005(6) 0.013(6)
C5 0.045(7) 0.045(7) 0.033(8) 0.002(6) -0.007(6) 0.019(6)
C6 0.054(8) 0.033(7) 0.033(8) -0.007(6) 0.003(6) 0.020(6)
N2 0.033(5) 0.058(7) 0.019(6) -0.007(5) 0.003(4) 0.007(5)
N3 0.035(5) 0.045(6) 0.014(5) 0.006(4) -0.001(4) 0.015(5)
N4 0.045(6) 0.049(6) 0.023(6) -0.008(5) 0.003(5) 0.022(5)
C7 0.033(7) 0.135(11) 0.033(8) 0.001(8) 0.000(6) 0.012(7)
C8 0.058(9) 0.144(12) 0.093(11) 0.071(10) 0.033(9) 0.051(9)
N5 0.041(6) 0.052(6) 0.038(6) 0.000(5) 0.009(5) 0.007(5)
C9 0.043(7) 0.053(9) 0.055(9) -0.019(7) -0.020(7) 0.028(7)
C10 0.047(8) 0.071(9) 0.050(9) -0.029(7) -0.011(7) 0.037(7)
N6 0.031(5) 0.057(6) 0.017(5) -0.005(5) 0.005(4) 0.003(5)
C11 0.027(6) 0.044(7) 0.028(7) -0.006(6) -0.006(5) 0.000(6)
C12 0.052(8) 0.037(7) 0.036(8) 0.007(6) 0.008(6) 0.014(6)
N7 0.028(5) 0.052(6) 0.033(6) 0.002(5) 0.005(5) 0.014(5)
C13 0.031(7) 0.060(8) 0.022(7) 0.001(6) 0.006(6) 0.003(6)
C14 0.047(7) 0.051(7) 0.017(7) 0.006(6) 0.001(6) 0.013(6)
N8 0.036(5) 0.047(6) 0.032(6) 0.000(5) 0.000(5) 0.021(5)
C15 0.046(7) 0.066(9) 0.033(8) -0.007(6) 0.010(6) 0.021(7)
C16 0.039(7) 0.060(9) 0.049(9) -0.020(7) 0.011(7) 0.001(7)
N9 0.034(5) 0.042(6) 0.047(7) -0.001(5) 0.011(5) 0.005(5)
C17 0.059(8) 0.053(8) 0.019(7) 0.001(6) 0.001(6) 0.022(6)
C18 0.046(8) 0.062(9) 0.045(9) -0.002(7) 0.009(7) 0.014(7)
N10 0.138(11) 0.067(7) 0.025(7) -0.017(6) 0.001(7) 0.015(7)
Cl1 0.0430(19) 0.051(2) 0.042(2) 0.0045(16) 0.0142(16) 0.0217(17)
O11 0.051(5) 0.079(6) 0.031(6) -0.009(4) -0.001(4) 0.018(5)
O12 0.067(6) 0.093(6) 0.054(5) 0.003(5) 0.007(4) 0.025(5)
O14 0.067(6) 0.093(6) 0.054(5) 0.003(5) 0.007(4) 0.025(5)
O13 0.067(6) 0.093(6) 0.054(5) 0.003(5) 0.007(4) 0.025(5)
O14' 0.067(6) 0.093(6) 0.054(5) 0.003(5) 0.007(4) 0.025(5)
O12' 0.067(6) 0.093(6) 0.054(5) 0.003(5) 0.007(4) 0.025(5)
O13' 0.067(6) 0.093(6) 0.054(5) 0.003(5) 0.007(4) 0.025(5)
Cl2 0.085(3) 0.079(3) 0.046(3) -0.001(2) 0.003(2) 0.036(2)
O21 0.080(7) 0.083(7) 0.060(7) -0.022(6) -0.022(6) -0.004(6)
O22 0.090(7) 0.111(8) 0.120(10) 0.042(7) 0.055(7) 0.068(7)
O23 0.140(10) 0.074(7) 0.100(10) -0.006(6) -0.038(8) 0.051(7)
O24 0.100(8) 0.142(9) 0.062(7) 0.030(7) 0.039(6) 0.063(7)
Cl3 0.148(4) 0.069(3) 0.083(3) 0.036(2) 0.089(3) 0.054(3)
O31 0.223(9) 0.191(8) 0.115(7) 0.014(6) 0.054(6) 0.090(7)
O33 0.223(9) 0.191(8) 0.115(7) 0.014(6) 0.054(6) 0.090(7)
O32 0.223(9) 0.191(8) 0.115(7) 0.014(6) 0.054(6) 0.090(7)
O34 0.223(9) 0.191(8) 0.115(7) 0.014(6) 0.054(6) 0.090(7)
O32' 0.223(9) 0.191(8) 0.115(7) 0.014(6) 0.054(6) 0.090(7)
OW1 0.065(6) 0.097(7) 0.082(8) 0.010(6) 0.015(5) 0.050(5)
OW2 0.105(8) 0.066(6) 0.119(10) 0.017(6) -0.009(7) -0.002(6)
OW3 0.115(9) 0.110(8) 0.099(10) -0.018(7) 0.005(8) -0.010(7)

loop_
_atom_type_symbol
_atom_type_description
_atom_type_scat_dispersion_real
_atom_type_scat_dispersion_imag
_atom_type_scat_source
C C 0.0033 0.0016 'International Tables Vol C Tables 4.2.6.8 and 6.1.1.4'
H H 0.0000 0.0000 'International Tables Vol C Tables 4.2.6.8 and 6.1.1.4'
N N 0.0061 0.0033 'International Tables Vol C Tables 4.2.6.8 and 6.1.1.4'
O O 0.0106 0.0060 'International Tables Vol C Tables 4.2.6.8 and 6.1.1.4'
Cl Cl 0.1484 0.1585 'International Tables Vol C Tables 4.2.6.8 and 6.1.1.4'
Ni Ni 0.3393 1.1124 'International Tables Vol C Tables 4.2.6.8 and 6.1.1.4'

loop_
_geom_angle_atom_site_label_1
_geom_angle_atom_site_label_2
_geom_angle_atom_site_label_3
_geom_angle
_geom_angle_site_symmetry_1
_geom_angle_site_symmetry_3
N5 Ni1 N5 180.0(4) 2_655 .
N5 Ni1 N6 91.2(3) 2_655 2_655
N5 Ni1 N6 88.8(3) . 2_655
N5 Ni1 N6 88.8(3) 2_655 .
N5 Ni1 N6 91.2(3) . .
N6 Ni1 N6 180.0(6) 2_655 .
N5 Ni1 N2 97.0(3) 2_655 .
N5 Ni1 N2 83.0(3) . .
N6 Ni1 N2 98.1(3) 2_655 .
N6 Ni1 N2 81.9(3) . .
N5 Ni1 N2 83.0(3) 2_655 2_655
N5 Ni1 N2 97.0(3) . 2_655
N6 Ni1 N2 81.9(3) 2_655 2_655
N6 Ni1 N2 98.1(3) . 2_655
N2 Ni1 N2 180.0(6) . 2_655
N9 Ni2 N8 93.9(3) . .
N9 Ni2 N3 169.8(3) . .
N8 Ni2 N3 81.7(3) . .
N9 Ni2 N7 90.3(3) . .
N8 Ni2 N7 92.7(3) . .
N3 Ni2 N7 80.8(3) . .
N9 Ni2 N1 102.6(3) . .
N8 Ni2 N1 160.3(3) . .
N3 Ni2 N1 83.6(3) . .
N7 Ni2 N1 97.7(3) . .
N9 Ni2 N4 80.8(3) . .
N8 Ni2 N4 91.5(3) . .
N3 Ni2 N4 108.3(3) . .
N7 Ni2 N4 170.4(3) . .
N1 Ni2 N4 80.8(3) . .
C1 N1 C3 110.7(8) . .
C1 N1 C5 109.3(8) . .
C3 N1 C5 111.3(9) . .
C1 N1 Ni2 113.0(7) . .
C3 N1 Ni2 104.9(6) . .
C5 N1 Ni2 107.6(6) . .
N1 C1 C2 115.3(9) . .
N2 C2 C1 114.4(10) . .
N1 C3 C4 113.5(8) . .
N3 C4 C3 109.9(10) . .
N1 C5 C6 115.0(9) . .
N4 C6 C5 110.7(9) . .
C9 N2 C7 113.1(11) . .
C9 N2 C2 109.7(9) . .
C7 N2 C2 111.7(8) . .
C9 N2 Ni1 103.9(6) . .
C7 N2 Ni1 107.3(7) . .
C2 N2 Ni1 110.7(7) . .
C13 N3 C4 113.0(9) . .
C13 N3 C11 109.0(8) . .
C4 N3 C11 111.2(8) . .
C13 N3 Ni2 107.1(6) . .
C4 N3 Ni2 105.0(6) . .
C11 N3 Ni2 111.4(6) . .
C17 N4 C6 110.0(9) . .
C17 N4 C15 107.0(8) . .
C6 N4 C15 110.6(8) . .
C17 N4 Ni2 118.2(7) . .
C6 N4 Ni2 106.3(6) . .
C15 N4 Ni2 104.5(7) . .
C8 C7 N2 116.9(11) . .
C7 C8 N5 124.7(11) . .
C8 N5 Ni1 107.5(8) . .
N2 C9 C10 112.8(11) . .
N6 C10 C9 111.7(10) . .
C10 N6 Ni1 111.0(6) . .
N3 C11 C12 113.4(8) . .
N7 C12 C11 108.7(8) . .
C12 N7 Ni2 109.8(6) . .
N3 C13 C14 110.2(10) . .
C13 C14 N8 108.7(8) . .
C14 N8 Ni2 109.4(6) . .
C16 C15 N4 110.3(9) . .
N9 C16 C15 108.7(10) . .
C16 N9 Ni2 107.9(7) . .
N4 C17 C18 116.2(9) . .
N10 C18 C17 113.1(10) . .
O14 Cl1 O14' 142.2(15) . .
O14 Cl1 O13 112.4(8) . .
O14' Cl1 O13 60.9(13) . .
O14 Cl1 O11 110.3(7) . .
O14' Cl1 O11 106.6(14) . .
O13 Cl1 O11 109.1(6) . .
O14 Cl1 O12 106.7(8) . .
O14' Cl1 O12 51.4(13) . .
O13 Cl1 O12 108.1(8) . .
O11 Cl1 O12 110.1(6) . .
O14 Cl1 O13' 48.4(13) . .
O14' Cl1 O13' 112.1(19) . .
O13 Cl1 O13' 142.9(13) . .
O11 Cl1 O13' 107.7(12) . .
O12 Cl1 O13' 62.2(14) . .
O14 Cl1 O12' 58.1(13) . .
O14' Cl1 O12' 115.5(18) . .
O13 Cl1 O12' 57.7(12) . .
O11 Cl1 O12' 110.0(12) . .
O12 Cl1 O12' 139.9(13) . .
O13' Cl1 O12' 104.7(19) . .
O14' O12 Cl1 60.0(17) . .
O14' O12 O13' 117(2) . .
Cl1 O12 O13' 58.9(13) . .
O13' O14 Cl1 71(2) . .
O13' O14 O12' 133(3) . .
Cl1 O14 O12' 65.6(16) . .
O12' O13 Cl1 63.7(14) . .
O12' O13 O14' 118(2) . .
Cl1 O13 O14' 57.8(14) . .
O12 O14' Cl1 68.6(18) . .
O12 O14' O13 124(3) . .
Cl1 O14' O13 61.3(16) . .
O14 O12' O13 112(2) . .
O14 O12' Cl1 56.4(13) . .
O13 O12' Cl1 58.6(15) . .
O14 O13' Cl1 60.9(16) . .
O14 O13' O12 115(3) . .
Cl1 O13' O12 58.9(14) . .
O21 Cl2 O24 110.3(7) . .
O21 Cl2 O22 110.2(7) . .
O24 Cl2 O22 109.0(7) . .
O21 Cl2 O23 109.6(6) . .
O24 Cl2 O23 107.7(7) . .
O22 Cl2 O23 110.0(7) . .
O34 Cl3 O31 123.1(11) . .
O34 Cl3 O33 118.5(11) . .
O31 Cl3 O33 118.2(10) . .
O34 Cl3 O32 91.6(13) . .
O31 Cl3 O32 91.3(12) . .
O33 Cl3 O32 91.7(13) . .
O34 Cl3 O32' 90.2(12) . .
O31 Cl3 O32' 91.5(13) . .
O33 Cl3 O32' 83.4(13) . .
O32 Cl3 O32' 175.1(17) . .

loop_
_geom_bond_atom_site_label_1
_geom_bond_atom_site_label_2
_geom_bond_distance
_geom_bond_site_symmetry_2
Ni1 N5 2.128(8) 2_655
Ni1 N5 2.128(8) .
Ni1 N6 2.143(9) 2_655
Ni1 N6 2.143(9) .
Ni1 N2 2.184(9) .
Ni1 N2 2.184(9) 2_655
Ni2 N9 2.107(8) .
Ni2 N8 2.109(8) .
Ni2 N3 2.127(8) .
Ni2 N7 2.162(8) .
Ni2 N1 2.208(8) .
Ni2 N4 2.285(8) .
N1 C1 1.474(12) .
N1 C3 1.492(12) .
N1 C5 1.475(12) .
C1 C2 1.516(13) .
C2 N2 1.470(13) .
C3 C4 1.524(14) .
C4 N3 1.467(13) .
C5 C6 1.515(13) .
C6 N4 1.469(13) .
N2 C9 1.465(13) .
N2 C7 1.480(13) .
N3 C13 1.449(12) .
N3 C11 1.527(11) .
N4 C17 1.471(12) .
N4 C15 1.525(13) .
C7 C8 1.378(16) .
C8 N5 1.409(14) .
C9 C10 1.524(15) .
C10 N6 1.442(13) .
C11 C12 1.529(14) .
C12 N7 1.486(12) .
C13 C14 1.492(14) .
C14 N8 1.497(12) .
C15 C16 1.496(16) .
C16 N9 1.474(12) .
C17 C18 1.560(14) .
C18 N10 1.467(14) .
Cl1 O14 1.347(15) .
Cl1 O14' 1.35(3) .
Cl1 O13 1.402(12) .
Cl1 O11 1.441(8) .
Cl1 O12 1.455(13) .
Cl1 O13' 1.45(3) .
Cl1 O12' 1.47(3) .
O12 O14' 1.22(3) .
O12 O13' 1.50(4) .
O14 O13' 1.15(3) .
O14 O12' 1.37(3) .
O13 O12' 1.39(3) .
O13 O14' 1.40(3) .
Cl2 O21 1.395(9) .
Cl2 O24 1.405(9) .
Cl2 O22 1.431(9) .
Cl2 O23 1.433(9) .
Cl3 O34 1.229(16) .
Cl3 O31 1.314(16) .
Cl3 O33 1.339(17) .
Cl3 O32 1.62(3) .
Cl3 O32' 1.61(3) .
